data_7152794
loop_
_publ_author_name
'Yang, Yan'
'Gao, Meng'
'Shu, Wen-Ming'
'Wu, Liu-Ming'
'Zhang, Dong-Xue'
'Wu, An-Xin'

_publ_section_title
;
 Synthesis of \a-iodoketals from methyl ketones via sustainable and
 orthogonal tandem catalysis.
;
_journal_issue 7
_journal_name_full 'Organic &amp; biomolecular chemistry'
_journal_page_first 1226
_journal_page_last 1233
_journal_paper_doi 10.1039/c2ob27028e
_journal_volume 11
_journal_year 2013
_chemical_formula_sum 'C18 H16 O2'
_chemical_formula_weight 264.31
_chemical_name_systematic
;
?
;
_space_group_IT_number 14
_symmetry_cell_setting monoclinic
_symmetry_space_group_name_Hall '-P 2ybc'
_symmetry_space_group_name_H-M 'P 1 21/c 1'
_atom_sites_solution_hydrogens geom
_atom_sites_solution_primary direct
_atom_sites_solution_secondary difmap
_audit_creation_method SHELXL-97
_cell_angle_alpha 90.00
_cell_angle_beta 100.061(4)
_cell_angle_gamma 90.00
_cell_formula_units_Z 8
_cell_length_a 30.156(7)
_cell_length_b 8.795(2)
_cell_length_c 11.162(3)
_cell_measurement_reflns_used 6836
_cell_measurement_temperature 298(2)
_cell_measurement_theta_max 26.53
_cell_measurement_theta_min 2.69
_cell_volume 2914.9(12)
_computing_cell_refinement 'Bruker SAINT'
_computing_data_collection 'Bruker APEX2'
_computing_data_reduction 'Bruker SAINT'
_computing_molecular_graphics 'Bruker SHELXTL'
_computing_publication_material 'Bruker SHELXTL'
_computing_structure_refinement 'SHELXL-97 (Sheldrick, 2008)'
_computing_structure_solution 'SHELXS-97 (Sheldrick, 2008)'
_diffrn_ambient_temperature 298(2)
_diffrn_measured_fraction_theta_full 0.993
_diffrn_measured_fraction_theta_max 0.993
_diffrn_measurement_device_type 'Bruker APEX-II CCD'
_diffrn_measurement_method '\f and \w scans'
_diffrn_radiation_monochromator graphite
_diffrn_radiation_source 'fine-focus sealed tube'
_diffrn_radiation_type MoK\a
_diffrn_radiation_wavelength 0.71073
_diffrn_reflns_av_R_equivalents 0.0268
_diffrn_reflns_av_sigmaI/netI 0.0292
_diffrn_reflns_limit_h_max 37
_diffrn_reflns_limit_h_min -28
_diffrn_reflns_limit_k_max 11
_diffrn_reflns_limit_k_min -11
_diffrn_reflns_limit_l_max 14
_diffrn_reflns_limit_l_min -13
_diffrn_reflns_number 20152
_diffrn_reflns_theta_full 26.59
_diffrn_reflns_theta_max 26.59
_diffrn_reflns_theta_min 0.69
_exptl_absorpt_coefficient_mu 0.077
_exptl_absorpt_correction_T_max 0.9923
_exptl_absorpt_correction_T_min 0.9908
_exptl_absorpt_correction_type none
_exptl_crystal_density_diffrn 1.205
_exptl_crystal_density_meas 0
_exptl_crystal_density_method 'not measured'
_exptl_crystal_F_000 1120
_exptl_crystal_size_max 0.12
_exptl_crystal_size_mid 0.10
_exptl_crystal_size_min 0.10
_refine_diff_density_max 0.185
_refine_diff_density_min -0.153
_refine_diff_density_rms 0.036
_refine_ls_extinction_coef 0.0040(9)
_refine_ls_extinction_expression Fc^*^=kFc[1+0.001xFc^2^\l^3^/sin(2\q)]^-1/4^
_refine_ls_extinction_method SHELXL
_refine_ls_goodness_of_fit_ref 1.046
_refine_ls_hydrogen_treatment mixed
_refine_ls_matrix_type full
_refine_ls_number_parameters 366
_refine_ls_number_reflns 6043
_refine_ls_number_restraints 0
_refine_ls_restrained_S_all 1.046
_refine_ls_R_factor_all 0.0658
_refine_ls_R_factor_gt 0.0492
_refine_ls_shift/su_max 0.000
_refine_ls_shift/su_mean 0.000
_refine_ls_structure_factor_coef Fsqd
_refine_ls_weighting_details 'calc w=1/[\s^2^(Fo^2^)+(0.0714P)^2^+0.9677P] where P=(Fo^2^+2Fc^2^)/3'
_refine_ls_weighting_scheme calc
_refine_ls_wR_factor_gt 0.1479
_refine_ls_wR_factor_ref 0.1572
_reflns_number_gt 4616
_reflns_number_total 6043
_reflns_threshold_expression >2sigma(I)
_cod_data_source_file c2ob27028e.txt
_cod_data_source_block t
_cod_depositor_comments
;
The following automatic conversions were performed:

'_symmetry_cell_setting' value 'Monoclinic' changed to 'monoclinic'
according to /home/saulius/struct/CIF-dictionaries/cif_core.dic
dictionary named 'cif_core.dic' version 2.4.2 from 2011-04-26.

Automatic conversion script
Id: cif_fix_values 1891 2012-01-12 08:04:46Z andrius 
;
_cod_original_cell_volume 2915.0(11)
_cod_original_sg_symbol_H-M P2(1)/c
_cod_database_code 7152794

loop_
_symmetry_equiv_pos_as_xyz
'x, y, z'
'-x, y+1/2, -z+1/2'
'-x, -y, -z'
'x, -y-1/2, z-1/2'

loop_
_atom_site_label
_atom_site_type_symbol
_atom_site_fract_x
_atom_site_fract_y
_atom_site_fract_z
_atom_site_U_iso_or_equiv
_atom_site_adp_type
_atom_site_occupancy
_atom_site_symmetry_multiplicity
_atom_site_calc_flag
_atom_site_refinement_flags
C1 C 0.50073(7) 0.1707(2) -0.1137(2) 0.0606(5) Uani 1 1 d .
H1A H 0.4831 0.0823 -0.1410 0.091 Uiso 1 1 calc R
H1B H 0.5242 0.1433 -0.0476 0.091 Uiso 1 1 calc R
H1C H 0.5138 0.2107 -0.1796 0.091 Uiso 1 1 calc R
C2 C 0.47099(6) 0.2891(2) -0.07159(16) 0.0459(4) Uani 1 1 d .
C3 C 0.45262(7) 0.2683(2) 0.03261(17) 0.0510(4) Uani 1 1 d .
H3 H 0.4584 0.1780 0.0759 0.061 Uiso 1 1 calc R
C4 C 0.42618(7) 0.3764(2) 0.07417(16) 0.0493(4) Uani 1 1 d .
H4 H 0.4145 0.3584 0.1447 0.059 Uiso 1 1 calc R
C5 C 0.41660(6) 0.51351(19) 0.01143(15) 0.0419(4) Uani 1 1 d .
C6 C 0.43460(7) 0.5333(2) -0.09391(16) 0.0496(4) Uani 1 1 d .
H6 H 0.4285 0.6225 -0.1385 0.060 Uiso 1 1 calc R
C7 C 0.46129(7) 0.4239(2) -0.13386(16) 0.0517(5) Uani 1 1 d .
H7 H 0.4730 0.4413 -0.2043 0.062 Uiso 1 1 calc R
C8 C 0.39006(6) 0.6384(2) 0.04875(15) 0.0449(4) Uani 1 1 d .
H8 H 0.3860 0.7200 -0.0050 0.054 Uiso 1 1 calc R
C9 C 0.37055(6) 0.65569(19) 0.14727(15) 0.0433(4) Uani 1 1 d .
C10 C 0.34574(7) 0.7958(2) 0.16836(18) 0.0515(5) Uani 1 1 d .
C11 C 0.34399(11) 0.9286(3) 0.0833(3) 0.0848(8) Uani 1 1 d .
H11A H 0.3236 1.0038 0.1045 0.127 Uiso 1 1 calc R
H11B H 0.3337 0.8950 0.0013 0.127 Uiso 1 1 calc R
H11C H 0.3735 0.9720 0.0896 0.127 Uiso 1 1 calc R
C12 C 0.37287(6) 0.54286(19) 0.24964(15) 0.0431(4) Uani 1 1 d .
C13 C 0.33785(6) 0.4227(2) 0.24097(15) 0.0434(4) Uani 1 1 d .
C14 C 0.34195(8) 0.3090(2) 0.32770(19) 0.0619(5) Uani 1 1 d .
H14 H 0.3663 0.3093 0.3917 0.074 Uiso 1 1 calc R
C15 C 0.31028(10) 0.1955(3) 0.3198(3) 0.0801(7) Uani 1 1 d .
H15 H 0.3136 0.1187 0.3780 0.096 Uiso 1 1 calc R
C16 C 0.27413(9) 0.1942(3) 0.2276(3) 0.0787(7) Uani 1 1 d .
H16 H 0.2528 0.1172 0.2234 0.094 Uiso 1 1 calc R
C17 C 0.26921(8) 0.3061(3) 0.1413(3) 0.0768(7) Uani 1 1 d .
H17 H 0.2445 0.3057 0.0786 0.092 Uiso 1 1 calc R
C18 C 0.30142(7) 0.4203(2) 0.14779(19) 0.0589(5) Uani 1 1 d .
H18 H 0.2983 0.4958 0.0886 0.071 Uiso 1 1 calc R
C19 C 0.00253(7) 0.8313(2) -0.11509(19) 0.0622(5) Uani 1 1 d .
H19A H -0.0106 0.7931 -0.1939 0.093 Uiso 1 1 calc R
H19B H 0.0208 0.9185 -0.1244 0.093 Uiso 1 1 calc R
H19C H -0.0209 0.8597 -0.0713 0.093 Uiso 1 1 calc R
C20 C 0.03128(6) 0.7101(2) -0.04574(16) 0.0469(4) Uani 1 1 d .
C21 C 0.03871(7) 0.5723(2) -0.09812(16) 0.0532(5) Uani 1 1 d .
H21 H 0.0263 0.5550 -0.1793 0.064 Uiso 1 1 calc R
C22 C 0.06407(7) 0.4596(2) -0.03297(16) 0.0503(4) Uani 1 1 d .
H22 H 0.0683 0.3679 -0.0710 0.060 Uiso 1 1 calc R
C23 C 0.08351(6) 0.4802(2) 0.08839(15) 0.0426(4) Uani 1 1 d .
C24 C 0.07652(7) 0.6205(2) 0.14081(16) 0.0514(5) Uani 1 1 d .
H24 H 0.0893 0.6390 0.2215 0.062 Uiso 1 1 calc R
C25 C 0.05107(7) 0.7315(2) 0.07469(17) 0.0531(5) Uani 1 1 d .
H25 H 0.0470 0.8238 0.1120 0.064 Uiso 1 1 calc R
C26 C 0.10841(6) 0.3524(2) 0.15079(16) 0.0455(4) Uani 1 1 d .
H26 H 0.1109 0.2690 0.1013 0.055 Uiso 1 1 calc R
C27 C 0.12834(6) 0.3343(2) 0.26748(15) 0.0433(4) Uani 1 1 d .
C28 C 0.15183(7) 0.1921(2) 0.31176(18) 0.0525(5) Uani 1 1 d .
C29 C 0.15047(10) 0.0570(3) 0.2302(2) 0.0814(8) Uani 1 1 d .
H29A H 0.1683 -0.0233 0.2724 0.122 Uiso 1 1 calc R
H29B H 0.1623 0.0843 0.1587 0.122 Uiso 1 1 calc R
H29C H 0.1199 0.0232 0.2071 0.122 Uiso 1 1 calc R
C30 C 0.12849(6) 0.4510(2) 0.36659(15) 0.0444(4) Uani 1 1 d .
C31 C 0.16530(6) 0.5646(2) 0.38694(15) 0.0461(4) Uani 1 1 d .
C32 C 0.20088(7) 0.5554(3) 0.3253(2) 0.0659(6) Uani 1 1 d .
H32 H 0.2022 0.4756 0.2713 0.079 Uiso 1 1 calc R
C33 C 0.23471(9) 0.6634(3) 0.3427(3) 0.0887(8) Uani 1 1 d .
H33 H 0.2588 0.6556 0.3011 0.106 Uiso 1 1 calc R
C34 C 0.23282(10) 0.7800(3) 0.4203(3) 0.0906(9) Uani 1 1 d .
H34 H 0.2554 0.8534 0.4307 0.109 Uiso 1 1 calc R
C35 C 0.19782(11) 0.7914(3) 0.4839(2) 0.0867(8) Uani 1 1 d .
H35 H 0.1971 0.8712 0.5382 0.104 Uiso 1 1 calc R
C36 C 0.16348(9) 0.6836(2) 0.46720(19) 0.0654(6) Uani 1 1 d .
H36 H 0.1396 0.6915 0.5094 0.079 Uiso 1 1 calc R
O1 O 0.32713(5) 0.80169(16) 0.25729(14) 0.0664(4) Uani 1 1 d .
O2 O 0.40293(5) 0.55341(16) 0.33723(12) 0.0592(4) Uani 1 1 d .
O3 O 0.17234(6) 0.18745(17) 0.41591(14) 0.0722(5) Uani 1 1 d .
O4 O 0.09872(5) 0.44772(17) 0.42776(12) 0.0613(4) Uani 1 1 d .

loop_
_atom_site_aniso_label
_atom_site_aniso_U_11
_atom_site_aniso_U_22
_atom_site_aniso_U_33
_atom_site_aniso_U_23
_atom_site_aniso_U_13
_atom_site_aniso_U_12
C1 0.0625(12) 0.0573(12) 0.0658(12) -0.0123(10) 0.0215(10) 0.0045(10)
C2 0.0460(9) 0.0479(10) 0.0439(9) -0.0089(7) 0.0081(7) -0.0012(8)
C3 0.0620(11) 0.0442(10) 0.0485(10) 0.0048(8) 0.0148(9) 0.0082(9)
C4 0.0599(11) 0.0485(10) 0.0434(9) 0.0048(8) 0.0201(8) 0.0047(9)
C5 0.0445(9) 0.0430(9) 0.0384(8) -0.0005(7) 0.0074(7) 0.0010(7)
C6 0.0602(11) 0.0483(10) 0.0420(9) 0.0048(8) 0.0130(8) 0.0039(8)
C7 0.0618(12) 0.0558(11) 0.0414(9) -0.0031(8) 0.0197(8) -0.0027(9)
C8 0.0500(10) 0.0419(9) 0.0434(9) 0.0029(7) 0.0095(8) 0.0016(8)
C9 0.0462(9) 0.0410(9) 0.0433(9) -0.0010(7) 0.0093(7) 0.0012(7)
C10 0.0554(11) 0.0470(10) 0.0546(11) -0.0016(8) 0.0164(9) 0.0027(8)
C11 0.116(2) 0.0561(13) 0.0928(18) 0.0180(12) 0.0487(16) 0.0297(14)
C12 0.0467(9) 0.0457(9) 0.0377(8) -0.0035(7) 0.0097(7) 0.0068(7)
C13 0.0489(10) 0.0452(9) 0.0384(8) -0.0012(7) 0.0140(7) 0.0056(8)
C14 0.0734(14) 0.0597(12) 0.0534(11) 0.0093(9) 0.0131(10) 0.0020(11)
C15 0.100(2) 0.0607(14) 0.0856(17) 0.0147(12) 0.0342(16) -0.0070(13)
C16 0.0697(15) 0.0615(14) 0.112(2) -0.0054(14) 0.0355(15) -0.0138(12)
C17 0.0543(13) 0.0805(17) 0.0918(17) -0.0118(14) 0.0021(12) -0.0040(12)
C18 0.0559(12) 0.0576(12) 0.0602(12) 0.0040(9) 0.0014(9) 0.0014(10)
C19 0.0629(13) 0.0581(12) 0.0602(12) 0.0132(10) -0.0039(10) 0.0033(10)
C20 0.0443(9) 0.0500(10) 0.0449(9) 0.0084(8) 0.0039(8) -0.0026(8)
C21 0.0593(11) 0.0586(11) 0.0378(9) 0.0003(8) -0.0022(8) -0.0009(9)
C22 0.0585(11) 0.0495(10) 0.0412(9) -0.0061(8) 0.0042(8) 0.0021(8)
C23 0.0418(9) 0.0464(9) 0.0389(8) 0.0000(7) 0.0045(7) -0.0028(7)
C24 0.0590(11) 0.0512(10) 0.0397(9) -0.0034(8) -0.0032(8) 0.0022(9)
C25 0.0622(11) 0.0445(10) 0.0499(10) -0.0017(8) 0.0019(9) 0.0050(9)
C26 0.0460(9) 0.0437(9) 0.0453(9) -0.0048(7) 0.0040(8) -0.0012(8)
C27 0.0410(9) 0.0431(9) 0.0444(9) -0.0002(7) 0.0036(7) -0.0012(7)
C28 0.0514(10) 0.0496(11) 0.0530(11) 0.0024(8) -0.0008(9) 0.0028(8)
C29 0.0974(19) 0.0556(13) 0.0807(16) -0.0103(11) -0.0138(14) 0.0215(13)
C30 0.0476(10) 0.0478(9) 0.0373(8) 0.0063(7) 0.0055(7) 0.0059(8)
C31 0.0528(10) 0.0475(10) 0.0349(8) -0.0004(7) -0.0007(7) 0.0003(8)
C32 0.0539(12) 0.0717(14) 0.0729(14) -0.0193(11) 0.0129(10) -0.0116(10)
C33 0.0619(15) 0.099(2) 0.105(2) -0.0187(17) 0.0144(14) -0.0271(14)
C34 0.0913(19) 0.0859(19) 0.0856(18) -0.0080(15) -0.0090(16) -0.0378(16)
C35 0.127(2) 0.0611(14) 0.0648(14) -0.0165(11) -0.0030(16) -0.0188(15)
C36 0.0905(16) 0.0551(12) 0.0500(11) -0.0061(9) 0.0102(11) 0.0032(11)
O1 0.0787(10) 0.0568(9) 0.0729(9) -0.0036(7) 0.0386(8) 0.0072(7)
O2 0.0613(8) 0.0667(9) 0.0452(7) -0.0032(6) -0.0026(6) -0.0010(7)
O3 0.0814(10) 0.0636(9) 0.0616(9) 0.0060(7) -0.0157(8) 0.0094(8)
O4 0.0647(9) 0.0687(9) 0.0552(8) 0.0047(7) 0.0231(7) 0.0015(7)

loop_
_atom_type_symbol
_atom_type_description
_atom_type_scat_dispersion_real
_atom_type_scat_dispersion_imag
_atom_type_scat_source
C C 0.0033 0.0016 'International Tables Vol C Tables 4.2.6.8 and 6.1.1.4'
H H 0.0000 0.0000 'International Tables Vol C Tables 4.2.6.8 and 6.1.1.4'
O O 0.0106 0.0060 'International Tables Vol C Tables 4.2.6.8 and 6.1.1.4'

loop_
_geom_angle_atom_site_label_1
_geom_angle_atom_site_label_2
_geom_angle_atom_site_label_3
_geom_angle
C2 C1 H1A 109.5
C2 C1 H1B 109.5
H1A C1 H1B 109.5
C2 C1 H1C 109.5
H1A C1 H1C 109.5
H1B C1 H1C 109.5
C7 C2 C3 117.14(17)
C7 C2 C1 121.58(17)
C3 C2 C1 121.28(18)
C4 C3 C2 122.21(17)
C4 C3 H3 118.9
C2 C3 H3 118.9
C3 C4 C5 120.62(16)
C3 C4 H4 119.7
C5 C4 H4 119.7
C6 C5 C4 117.03(16)
C6 C5 C8 117.47(16)
C4 C5 C8 125.49(15)
C7 C6 C5 121.56(17)
C7 C6 H6 119.2
C5 C6 H6 119.2
C6 C7 C2 121.43(17)
C6 C7 H7 119.3
C2 C7 H7 119.3
C9 C8 C5 131.15(16)
C9 C8 H8 114.4
C5 C8 H8 114.4
C8 C9 C10 121.99(16)
C8 C9 C12 125.29(16)
C10 C9 C12 112.66(15)
O1 C10 C9 118.71(17)
O1 C10 C11 120.64(18)
C9 C10 C11 120.65(17)
C10 C11 H11A 109.5
C10 C11 H11B 109.5
H11A C11 H11B 109.5
C10 C11 H11C 109.5
H11A C11 H11C 109.5
H11B C11 H11C 109.5
O2 C12 C13 121.93(16)
O2 C12 C9 119.30(17)
C13 C12 C9 118.77(15)
C18 C13 C14 118.74(19)
C18 C13 C12 121.69(16)
C14 C13 C12 119.57(17)
C15 C14 C13 120.3(2)
C15 C14 H14 119.9
C13 C14 H14 119.9
C16 C15 C14 120.7(2)
C16 C15 H15 119.7
C14 C15 H15 119.7
C15 C16 C17 120.0(2)
C15 C16 H16 120.0
C17 C16 H16 120.0
C16 C17 C18 119.6(2)
C16 C17 H17 120.2
C18 C17 H17 120.2
C13 C18 C17 120.6(2)
C13 C18 H18 119.7
C17 C18 H18 119.7
C20 C19 H19A 109.5
C20 C19 H19B 109.5
H19A C19 H19B 109.5
C20 C19 H19C 109.5
H19A C19 H19C 109.5
H19B C19 H19C 109.5
C21 C20 C25 117.11(16)
C21 C20 C19 121.79(17)
C25 C20 C19 121.09(18)
C22 C21 C20 121.57(16)
C22 C21 H21 119.2
C20 C21 H21 119.2
C21 C22 C23 121.38(17)
C21 C22 H22 119.3
C23 C22 H22 119.3
C22 C23 C24 117.01(16)
C22 C23 C26 117.31(16)
C24 C23 C26 125.66(15)
C25 C24 C23 120.89(16)
C25 C24 H24 119.6
C23 C24 H24 119.6
C24 C25 C20 122.03(18)
C24 C25 H25 119.0
C20 C25 H25 119.0
C27 C26 C23 131.22(17)
C27 C26 H26 114.4
C23 C26 H26 114.4
C26 C27 C28 122.04(16)
C26 C27 C30 124.98(16)
C28 C27 C30 112.97(14)
O3 C28 C27 118.74(18)
O3 C28 C29 120.69(18)
C27 C28 C29 120.57(17)
C28 C29 H29A 109.5
C28 C29 H29B 109.5
H29A C29 H29B 109.5
C28 C29 H29C 109.5
H29A C29 H29C 109.5
H29B C29 H29C 109.5
O4 C30 C31 122.38(17)
O4 C30 C27 119.09(17)
C31 C30 C27 118.53(15)
C32 C31 C36 119.40(19)
C32 C31 C30 120.88(17)
C36 C31 C30 119.71(19)
C31 C32 C33 120.7(2)
C31 C32 H32 119.7
C33 C32 H32 119.7
C34 C33 C32 120.0(3)
C34 C33 H33 120.0
C32 C33 H33 120.0
C33 C34 C35 120.6(2)
C33 C34 H34 119.7
C35 C34 H34 119.7
C34 C35 C36 120.1(2)
C34 C35 H35 120.0
C36 C35 H35 120.0
C31 C36 C35 119.3(2)
C31 C36 H36 120.4
C35 C36 H36 120.4

loop_
_geom_bond_atom_site_label_1
_geom_bond_atom_site_label_2
_geom_bond_distance
C1 C2 1.503(3)
C1 H1A 0.9600
C1 H1B 0.9600
C1 H1C 0.9600
C2 C7 1.380(3)
C2 C3 1.385(3)
C3 C4 1.373(3)
C3 H3 0.9300
C4 C5 1.399(2)
C4 H4 0.9300
C5 C6 1.389(2)
C5 C8 1.462(2)
C6 C7 1.378(3)
C6 H6 0.9300
C7 H7 0.9300
C8 C9 1.343(2)
C8 H8 0.9300
C9 C10 1.481(2)
C9 C12 1.506(2)
C10 O1 1.224(2)
C10 C11 1.501(3)
C11 H11A 0.9600
C11 H11B 0.9600
C11 H11C 0.9600
C12 O2 1.215(2)
C12 C13 1.485(3)
C13 C18 1.375(3)
C13 C14 1.383(3)
C14 C15 1.374(3)
C14 H14 0.9300
C15 C16 1.362(4)
C15 H15 0.9300
C16 C17 1.367(4)
C16 H16 0.9300
C17 C18 1.391(3)
C17 H17 0.9300
C18 H18 0.9300
C19 C20 1.500(3)
C19 H19A 0.9600
C19 H19B 0.9600
C19 H19C 0.9600
C20 C21 1.381(3)
C20 C25 1.385(3)
C21 C22 1.379(3)
C21 H21 0.9300
C22 C23 1.391(2)
C22 H22 0.9300
C23 C24 1.397(3)
C23 C26 1.459(2)
C24 C25 1.374(3)
C24 H24 0.9300
C25 H25 0.9300
C26 C27 1.345(2)
C26 H26 0.9300
C27 C28 1.479(2)
C27 C30 1.508(2)
C28 O3 1.218(2)
C28 C29 1.493(3)
C29 H29A 0.9600
C29 H29B 0.9600
C29 H29C 0.9600
C30 O4 1.220(2)
C30 C31 1.481(3)
C31 C32 1.374(3)
C31 C36 1.385(3)
C32 C33 1.383(3)
C32 H32 0.9300
C33 C34 1.350(4)
C33 H33 0.9300
C34 C35 1.375(4)
C34 H34 0.9300
C35 C36 1.393(4)
C35 H35 0.9300
C36 H36 0.9300

loop_
_geom_torsion_atom_site_label_1
_geom_torsion_atom_site_label_2
_geom_torsion_atom_site_label_3
_geom_torsion_atom_site_label_4
_geom_torsion
C7 C2 C3 C4 -0.6(3)
C1 C2 C3 C4 178.54(19)
C2 C3 C4 C5 0.2(3)
C3 C4 C5 C6 0.6(3)
C3 C4 C5 C8 -178.11(18)
C4 C5 C6 C7 -1.0(3)
C8 C5 C6 C7 177.80(18)
C5 C6 C7 C2 0.6(3)
C3 C2 C7 C6 0.2(3)
C1 C2 C7 C6 -178.96(18)
C6 C5 C8 C9 -176.44(19)
C4 C5 C8 C9 2.3(3)
C5 C8 C9 C10 178.50(18)
C5 C8 C9 C12 1.5(3)
C8 C9 C10 O1 176.95(18)
C12 C9 C10 O1 -5.7(3)
C8 C9 C10 C11 -3.9(3)
C12 C9 C10 C11 173.5(2)
C8 C9 C12 O2 91.0(2)
C10 C9 C12 O2 -86.2(2)
C8 C9 C12 C13 -89.7(2)
C10 C9 C12 C13 93.09(19)
O2 C12 C13 C18 173.35(18)
C9 C12 C13 C18 -5.9(2)
O2 C12 C13 C14 -7.4(3)
C9 C12 C13 C14 173.38(17)
C18 C13 C14 C15 0.5(3)
C12 C13 C14 C15 -178.8(2)
C13 C14 C15 C16 -0.9(4)
C14 C15 C16 C17 0.4(4)
C15 C16 C17 C18 0.4(4)
C14 C13 C18 C17 0.3(3)
C12 C13 C18 C17 179.62(19)
C16 C17 C18 C13 -0.7(4)
C25 C20 C21 C22 1.1(3)
C19 C20 C21 C22 -178.06(19)
C20 C21 C22 C23 -0.4(3)
C21 C22 C23 C24 -0.6(3)
C21 C22 C23 C26 177.89(18)
C22 C23 C24 C25 0.7(3)
C26 C23 C24 C25 -177.58(19)
C23 C24 C25 C20 0.0(3)
C21 C20 C25 C24 -0.9(3)
C19 C20 C25 C24 178.24(19)
C22 C23 C26 C27 -175.62(19)
C24 C23 C26 C27 2.7(3)
C23 C26 C27 C28 179.53(18)
C23 C26 C27 C30 1.1(3)
C26 C27 C28 O3 174.03(19)
C30 C27 C28 O3 -7.4(3)
C26 C27 C28 C29 -5.9(3)
C30 C27 C28 C29 172.7(2)
C26 C27 C30 O4 91.4(2)
C28 C27 C30 O4 -87.1(2)
C26 C27 C30 C31 -89.3(2)
C28 C27 C30 C31 92.14(19)
O4 C30 C31 C32 173.03(19)
C27 C30 C31 C32 -6.2(3)
O4 C30 C31 C36 -8.3(3)
C27 C30 C31 C36 172.42(17)
C36 C31 C32 C33 0.0(3)
C30 C31 C32 C33 178.7(2)
C31 C32 C33 C34 -0.5(4)
C32 C33 C34 C35 1.1(5)
C33 C34 C35 C36 -1.2(4)
C32 C31 C36 C35 -0.1(3)
C30 C31 C36 C35 -178.78(19)
C34 C35 C36 C31 0.7(4)
